data_7025740
loop_
_publ_author_name
'Dimmer, J\"org-Alexander'
'Hornung, Martin'
'Weigend, Florian'
'Wesemann, Lars'

_publ_section_title
;
 Chalcogen chemistry of group(IV) closo-dodecaborates, synthesis, theory
 and coordination chemistry.
;
_journal_issue 32
_journal_name_full 'Dalton transactions (Cambridge, England : 2003)'
_journal_page_first 7504
_journal_page_last 7512
_journal_paper_doi 10.1039/c003042b
_journal_volume 39
_journal_year 2010
_chemical_formula_moiety '2(C7 H18 N), B11 Ge H11 Te, C2 H3 N'
_chemical_formula_sum 'C16 H50 B11 Ge N3 Te'
_chemical_formula_weight 603.72
_chemical_name_systematic
;
?
;
_space_group_IT_number 14
_symmetry_cell_setting monoclinic
_symmetry_space_group_name_Hall '-P 2yn'
_symmetry_space_group_name_H-M 'P 1 21/n 1'
_atom_sites_solution_hydrogens calculated
_atom_sites_solution_primary direct
_atom_sites_solution_secondary difmap
_audit_creation_method SHELXL-97
_cell_angle_alpha 90.00
_cell_angle_beta 91.300(6)
_cell_angle_gamma 90.00
_cell_formula_units_Z 4
_cell_length_a 13.4400(11)
_cell_length_b 14.1849(8)
_cell_length_c 16.2170(12)
_cell_measurement_reflns_used 29073
_cell_measurement_temperature 173(2)
_cell_measurement_theta_max 59.19
_cell_measurement_theta_min 3.50
_cell_volume 3090.9(4)
_computing_cell_refinement x-Area
_computing_data_collection x-Area
_computing_data_reduction x-Area
_computing_molecular_graphics 'ortep3 for windows'
_computing_structure_refinement 'SHELXL-97 (Sheldrick, 1997)'
_computing_structure_solution 'SHELXS-97 (Sheldrick, 1997)'
_diffrn_ambient_temperature 173(2)
_diffrn_measured_fraction_theta_full 0.963
_diffrn_measured_fraction_theta_max 0.963
_diffrn_measurement_device_type 'Stoe IPDS 2T'
_diffrn_measurement_method 'omega scans'
_diffrn_radiation_monochromator graphite
_diffrn_radiation_source 'fine-focus sealed tube'
_diffrn_radiation_type MoK\a
_diffrn_radiation_wavelength 0.71073
_diffrn_reflns_av_R_equivalents 0.0852
_diffrn_reflns_av_sigmaI/netI 0.0495
_diffrn_reflns_limit_h_max 16
_diffrn_reflns_limit_h_min -16
_diffrn_reflns_limit_k_max 16
_diffrn_reflns_limit_k_min -17
_diffrn_reflns_limit_l_max 19
_diffrn_reflns_limit_l_min -19
_diffrn_reflns_number 28402
_diffrn_reflns_theta_full 25.35
_diffrn_reflns_theta_max 25.35
_diffrn_reflns_theta_min 5.68
_exptl_absorpt_coefficient_mu 1.927
_exptl_absorpt_correction_T_max 0.7715
_exptl_absorpt_correction_T_min 0.6978
_exptl_absorpt_correction_type numerical
_exptl_absorpt_process_details 'x-red, x-shape'
_exptl_crystal_colour yellow
_exptl_crystal_density_diffrn 1.297
_exptl_crystal_density_method 'not measured'
_exptl_crystal_description block
_exptl_crystal_F_000 1224
_exptl_crystal_size_max 0.24
_exptl_crystal_size_mid 0.19
_exptl_crystal_size_min 0.19
_refine_diff_density_max 0.775
_refine_diff_density_min -0.551
_refine_diff_density_rms 0.077
_refine_ls_extinction_method none
_refine_ls_goodness_of_fit_ref 1.180
_refine_ls_hydrogen_treatment constr
_refine_ls_matrix_type full
_refine_ls_number_parameters 310
_refine_ls_number_reflns 5453
_refine_ls_number_restraints 1
_refine_ls_restrained_S_all 1.181
_refine_ls_R_factor_all 0.0710
_refine_ls_R_factor_gt 0.0477
_refine_ls_shift/su_max 0.002
_refine_ls_shift/su_mean 0.000
_refine_ls_structure_factor_coef Fsqd
_refine_ls_weighting_details 'calc w=1/[\s^2^(Fo^2^)+(0.0114P)^2^+5.3662P] where P=(Fo^2^+2Fc^2^)/3'
_refine_ls_weighting_scheme calc
_refine_ls_wR_factor_gt 0.0677
_refine_ls_wR_factor_ref 0.0726
_reflns_number_gt 4243
_reflns_number_total 5453
_reflns_threshold_expression >2sigma(I)
_cod_data_source_file c003042b.txt
_cod_data_source_block jd40
_cod_original_sg_symbol_H-M 'P 21/n'
_cod_database_code 7025740

loop_
_symmetry_equiv_pos_as_xyz
'x, y, z'
'-x+1/2, y+1/2, -z+1/2'
'-x, -y, -z'
'x-1/2, -y-1/2, z-1/2'

loop_
_atom_site_label
_atom_site_type_symbol
_atom_site_fract_x
_atom_site_fract_y
_atom_site_fract_z
_atom_site_U_iso_or_equiv
_atom_site_adp_type
_atom_site_occupancy
_atom_site_symmetry_multiplicity
_atom_site_calc_flag
_atom_site_refinement_flags
_atom_site_disorder_assembly
_atom_site_disorder_group
N1 N 0.4962(3) 0.4756(2) 0.28668(19) 0.0281(7) Uani 1 1 d . . .
C111 C 0.4728(4) 0.5249(3) 0.2065(2) 0.0376(11) Uani 1 1 d . . .
H11A H 0.5329 0.5331 0.1764 0.056 Uiso 1 1 calc R . .
H11B H 0.4440 0.5854 0.2174 0.056 Uiso 1 1 calc R . .
H11C H 0.4266 0.4877 0.1744 0.056 Uiso 1 1 calc R . .
C131 C 0.3993(4) 0.4646(4) 0.3309(3) 0.0447(12) Uani 1 1 d . . .
H13A H 0.3712 0.5268 0.3390 0.054 Uiso 1 1 calc R . .
H13B H 0.3534 0.4300 0.2952 0.054 Uiso 1 1 calc R . .
B109 B 0.2813(4) 0.2182(4) 0.9090(3) 0.0371(12) Uani 1 1 d . . .
H109 H 0.2825 0.1615 0.8627 0.045 Uiso 1 1 calc R . .
B110 B 0.1787(4) 0.2974(3) 0.9157(3) 0.0323(11) Uani 1 1 d . . .
H110 H 0.1135 0.2921 0.8738 0.039 Uiso 1 1 calc R . .
C121 C 0.5389(4) 0.3789(3) 0.2696(3) 0.0489(13) Uani 1 1 d . . .
H12A H 0.5586 0.3504 0.3219 0.059 Uiso 1 1 calc R . .
H12B H 0.4866 0.3400 0.2453 0.059 Uiso 1 1 calc R . .
B106 B 0.2258(4) 0.4087(4) 0.9500(3) 0.0328(11) Uani 1 1 d . . .
H106 H 0.1913 0.4756 0.9302 0.039 Uiso 1 1 calc R . .
B108 B 0.3912(4) 0.2804(4) 0.9389(3) 0.0411(13) Uani 1 1 d . . .
H108 H 0.4635 0.2642 0.9117 0.049 Uiso 1 1 calc R . .
B107 B 0.3570(4) 0.3977(4) 0.9647(3) 0.0353(12) Uani 1 1 d . . .
H107 H 0.4074 0.4575 0.9545 0.042 Uiso 1 1 calc R . .
C132 C 0.4050(5) 0.4156(5) 0.4130(3) 0.0686(17) Uani 1 1 d . . .
H13C H 0.3398 0.4124 0.4357 0.103 Uiso 1 1 calc R . .
H13D H 0.4485 0.4500 0.4498 0.103 Uiso 1 1 calc R . .
H13E H 0.4304 0.3529 0.4059 0.103 Uiso 1 1 calc R . .
B111 B 0.2958(4) 0.3386(4) 0.8814(3) 0.0391(13) Uani 1 1 d . . .
H111 H 0.3063 0.3600 0.8170 0.047 Uiso 1 1 calc R . .
N2 N 0.4890(3) 0.0029(3) 0.2365(2) 0.0464(11) Uani 1 1 d . . .
C222 C 0.4444(4) 0.0531(4) 0.3807(3) 0.0598(15) Uani 1 1 d . . .
H22A H 0.3910 0.0499 0.4190 0.090 Uiso 1 1 calc R A .
H22B H 0.4591 0.1179 0.3691 0.090 Uiso 1 1 calc R . .
H22C H 0.5024 0.0231 0.4043 0.090 Uiso 1 1 calc R . .
C221 C 0.4148(4) 0.0049(4) 0.3041(3) 0.0532(14) Uani 1 1 d . A .
H22D H 0.3546 0.0347 0.2826 0.064 Uiso 1 1 calc R . .
H22E H 0.3981 -0.0597 0.3176 0.064 Uiso 1 1 calc R . .
C300 C 0.1933(5) 0.2519(6) 0.5272(4) 0.076(2) Uani 1 1 d . . .
C122 C 0.6258(4) 0.3771(4) 0.2144(3) 0.0612(16) Uani 1 1 d . . .
H12C H 0.6474 0.3132 0.2072 0.092 Uiso 1 1 calc R . .
H12D H 0.6791 0.4136 0.2385 0.092 Uiso 1 1 calc R . .
H12E H 0.6069 0.4034 0.1618 0.092 Uiso 1 1 calc R . .
C301 C 0.1765(5) 0.1663(5) 0.4824(4) 0.0717(18) Uani 1 1 d . . .
H30A H 0.1075 0.1492 0.4849 0.108 Uiso 1 1 calc R . .
H30B H 0.2166 0.1169 0.5062 0.108 Uiso 1 1 calc R . .
H30C H 0.1940 0.1752 0.4258 0.108 Uiso 1 1 calc R . .
C211 C 0.5858(4) -0.0346(4) 0.2628(3) 0.0625(15) Uani 1 1 d . A .
H21A H 0.6142 0.0058 0.3056 0.075 Uiso 1 1 calc R . .
H21B H 0.6302 -0.0336 0.2165 0.075 Uiso 1 1 calc R . .
C241 C 0.5109(5) 0.1075(4) 0.2083(4) 0.0730(18) Uani 1 1 d . A .
H24A H 0.5404 0.1420 0.2535 0.110 Uiso 1 1 calc R . .
H24B H 0.4497 0.1373 0.1912 0.110 Uiso 1 1 calc R . .
H24C H 0.5557 0.1067 0.1631 0.110 Uiso 1 1 calc R . .
N3 N 0.2066(6) 0.3210(6) 0.5627(5) 0.118(2) Uani 1 1 d . . .
C212 C 0.5791(6) -0.1340(4) 0.2954(5) 0.107(3) Uani 1 1 d . . .
H21C H 0.6442 -0.1554 0.3121 0.161 Uiso 1 1 calc R A .
H21D H 0.5526 -0.1745 0.2529 0.161 Uiso 1 1 calc R . .
H21E H 0.5361 -0.1352 0.3418 0.161 Uiso 1 1 calc R . .
C141 C 0.5716(3) 0.5320(3) 0.3371(3) 0.0390(11) Uani 1 1 d . . .
H14A H 0.5900 0.4961 0.3861 0.047 Uiso 1 1 calc R . .
H14B H 0.6311 0.5397 0.3050 0.047 Uiso 1 1 calc R . .
C142 C 0.5365(4) 0.6271(4) 0.3632(3) 0.0586(15) Uani 1 1 d . . .
H14C H 0.5883 0.6580 0.3947 0.088 Uiso 1 1 calc R . .
H14D H 0.4787 0.6203 0.3963 0.088 Uiso 1 1 calc R . .
H14E H 0.5200 0.6641 0.3152 0.088 Uiso 1 1 calc R . .
C232 C 0.4777(11) -0.0426(8) 0.0905(7) 0.082(5) Uani 0.562(14) 1 d P A 1
H23A H 0.4331 -0.0624 0.0468 0.122 Uiso 0.562(14) 1 calc PR A 1
H23B H 0.5275 -0.0901 0.1000 0.122 Uiso 0.562(14) 1 calc PR A 1
H23C H 0.5091 0.0155 0.0754 0.122 Uiso 0.562(14) 1 calc PR A 1
C236 C 0.4199(10) -0.0279(9) 0.1681(7) 0.053(3) Uani 0.562(14) 1 d P A 1
H23D H 0.3691 0.0196 0.1586 0.064 Uiso 0.562(14) 1 calc PR A 1
H23E H 0.3874 -0.0862 0.1833 0.064 Uiso 0.562(14) 1 calc PR A 1
C235 C 0.3749(11) -0.0500(11) 0.1168(8) 0.069(5) Uani 0.438(14) 1 d PD A 2
H23F H 0.3675 -0.0945 0.0724 0.104 Uiso 0.438(14) 1 calc PR A 2
H23G H 0.3748 0.0128 0.0948 0.104 Uiso 0.438(14) 1 calc PR A 2
H23H H 0.3206 -0.0570 0.1537 0.104 Uiso 0.438(14) 1 calc PR A 2
C234 C 0.4688(11) -0.0674(12) 0.1615(7) 0.045(4) Uani 0.438(14) 1 d PD A 2
H23I H 0.5230 -0.0621 0.1232 0.054 Uiso 0.438(14) 1 calc PR A 2
H23J H 0.4687 -0.1315 0.1824 0.054 Uiso 0.438(14) 1 calc PR A 2
Te1 Te 0.23698(2) 0.22877(2) 1.250798(17) 0.03806(10) Uani 1 1 d . . .
Ge1 Ge 0.25839(3) 0.26462(3) 1.10472(2) 0.02876(12) Uani 1 1 d . . .
B102 B 0.2782(4) 0.3990(3) 1.0505(3) 0.0274(10) Uani 1 1 d . . .
H102 H 0.2777 0.4586 1.0939 0.033 Uiso 1 1 calc R . .
B103 B 0.3856(4) 0.3156(4) 1.0437(3) 0.0328(11) Uani 1 1 d . . .
H103 H 0.4532 0.3221 1.0828 0.039 Uiso 1 1 calc R . .
B105 B 0.1988(4) 0.2101(3) 0.9918(3) 0.0327(11) Uani 1 1 d . . .
H105 H 0.1482 0.1497 0.9979 0.039 Uiso 1 1 calc R . .
B104 B 0.3371(4) 0.1995(4) 1.0077(3) 0.0379(12) Uani 1 1 d . . .
H104 H 0.3740 0.1326 1.0241 0.045 Uiso 1 1 calc R . .
B101 B 0.1622(4) 0.3337(3) 1.0187(3) 0.0287(10) Uani 1 1 d . . .
H101 H 0.0883 0.3517 1.0418 0.034 Uiso 1 1 calc R . .

loop_
_atom_site_aniso_label
_atom_site_aniso_U_11
_atom_site_aniso_U_22
_atom_site_aniso_U_33
_atom_site_aniso_U_23
_atom_site_aniso_U_13
_atom_site_aniso_U_12
N1 0.029(2) 0.0312(19) 0.0246(16) 0.0018(14) -0.0007(14) 0.0001(16)
C111 0.042(3) 0.045(3) 0.026(2) 0.0049(19) -0.0045(19) 0.006(2)
C131 0.038(3) 0.051(3) 0.046(3) 0.001(2) 0.006(2) -0.010(2)
B109 0.036(3) 0.043(3) 0.032(2) -0.014(2) 0.001(2) 0.003(3)
B110 0.033(3) 0.033(3) 0.031(2) -0.0050(19) -0.0056(19) -0.002(2)
C121 0.062(4) 0.036(3) 0.049(3) 0.001(2) -0.006(2) 0.016(2)
B106 0.042(3) 0.028(3) 0.028(2) 0.0012(19) -0.006(2) 0.001(2)
B108 0.030(3) 0.058(4) 0.036(2) -0.013(3) 0.006(2) -0.003(3)
B107 0.033(3) 0.043(3) 0.030(2) -0.002(2) 0.005(2) -0.011(2)
C132 0.072(4) 0.087(5) 0.048(3) 0.011(3) 0.012(3) -0.024(3)
B111 0.046(4) 0.047(3) 0.025(2) -0.004(2) 0.003(2) -0.011(3)
N2 0.041(3) 0.064(3) 0.033(2) 0.0015(18) -0.0098(17) -0.018(2)
C222 0.052(4) 0.061(4) 0.068(4) 0.004(3) 0.017(3) -0.007(3)
C221 0.048(4) 0.049(3) 0.063(3) 0.021(3) 0.004(3) -0.007(3)
C300 0.071(5) 0.077(6) 0.080(5) 0.026(4) 0.007(3) -0.008(4)
C122 0.056(4) 0.075(4) 0.052(3) -0.015(3) -0.007(3) 0.030(3)
C301 0.081(5) 0.078(5) 0.057(3) 0.022(3) 0.023(3) 0.026(4)
C211 0.061(4) 0.071(4) 0.056(3) -0.004(3) 0.013(3) 0.008(3)
C241 0.067(4) 0.072(4) 0.080(4) 0.028(3) -0.011(3) -0.010(3)
N3 0.121(6) 0.098(6) 0.136(6) 0.022(5) 0.001(5) -0.031(5)
C212 0.150(7) 0.040(4) 0.137(6) 0.013(4) 0.105(6) 0.015(4)
C141 0.033(3) 0.048(3) 0.036(2) -0.001(2) -0.0017(19) -0.005(2)
C142 0.072(4) 0.046(3) 0.057(3) -0.008(3) -0.009(3) -0.012(3)
C232 0.128(14) 0.056(7) 0.059(8) -0.011(6) -0.021(7) 0.041(7)
C236 0.054(9) 0.038(7) 0.067(8) 0.007(5) -0.011(6) 0.000(5)
C235 0.076(12) 0.082(11) 0.049(8) 0.017(7) -0.017(7) -0.033(9)
C234 0.059(11) 0.052(10) 0.025(6) -0.005(6) 0.000(6) -0.022(7)
Te1 0.0497(2) 0.03688(16) 0.02762(13) 0.00573(13) 0.00144(12) -0.00560(16)
Ge1 0.0317(3) 0.0294(2) 0.0252(2) 0.00008(19) 0.00092(18) 0.0011(2)
B102 0.028(3) 0.028(3) 0.027(2) -0.0033(19) 0.0022(18) -0.002(2)
B103 0.024(3) 0.044(3) 0.030(2) -0.008(2) 0.0013(19) 0.002(2)
B105 0.031(3) 0.030(3) 0.036(2) -0.007(2) -0.001(2) -0.002(2)
B104 0.034(3) 0.039(3) 0.041(3) -0.009(2) 0.001(2) 0.007(2)
B101 0.024(3) 0.033(3) 0.029(2) -0.0049(19) -0.0034(19) 0.001(2)

loop_
_atom_type_symbol
_atom_type_description
_atom_type_scat_dispersion_real
_atom_type_scat_dispersion_imag
_atom_type_scat_source
C C 0.0033 0.0016 'International Tables Vol C Tables 4.2.6.8 and 6.1.1.4'
H H 0.0000 0.0000 'International Tables Vol C Tables 4.2.6.8 and 6.1.1.4'
B B 0.0013 0.0007 'International Tables Vol C Tables 4.2.6.8 and 6.1.1.4'
Ge Ge 0.1547 1.8001 'International Tables Vol C Tables 4.2.6.8 and 6.1.1.4'
N N 0.0061 0.0033 'International Tables Vol C Tables 4.2.6.8 and 6.1.1.4'
Te Te -0.5308 1.6751 'International Tables Vol C Tables 4.2.6.8 and 6.1.1.4'

loop_
_geom_angle_atom_site_label_1
_geom_angle_atom_site_label_2
_geom_angle_atom_site_label_3
_geom_angle
C111 N1 C131 107.0(3)
C111 N1 C121 109.6(3)
C131 N1 C121 109.1(4)
C111 N1 C141 110.2(3)
C131 N1 C141 111.8(3)
C121 N1 C141 108.9(3)
C132 C131 N1 116.2(4)
B105 B109 B104 64.1(3)
B105 B109 B111 109.2(3)
B104 B109 B111 109.0(4)
B105 B109 B108 110.9(3)
B104 B109 B108 59.8(3)
B111 B109 B108 59.8(3)
B105 B109 B110 59.7(3)
B104 B109 B110 110.6(3)
B111 B109 B110 60.0(3)
B108 B109 B110 108.0(4)
B105 B110 B101 64.2(3)
B105 B110 B111 109.1(4)
B101 B110 B111 109.3(3)
B105 B110 B109 59.6(3)
B101 B110 B109 110.8(3)
B111 B110 B109 59.8(3)
B105 B110 B106 110.8(3)
B101 B110 B106 59.9(3)
B111 B110 B106 59.8(3)
B109 B110 B106 107.9(4)
C122 C121 N1 115.5(4)
B102 B106 B101 64.0(3)
B102 B106 B111 109.2(4)
B101 B106 B111 109.1(4)
B102 B106 B107 59.8(3)
B101 B106 B107 110.7(3)
B111 B106 B107 59.9(3)
B102 B106 B110 110.5(3)
B101 B106 B110 59.5(3)
B111 B106 B110 59.9(3)
B107 B106 B110 107.9(4)
B104 B108 B111 109.3(4)
B104 B108 B103 63.3(3)
B111 B108 B103 109.1(4)
B104 B108 B107 110.3(3)
B111 B108 B107 60.0(3)
B103 B108 B107 59.7(3)
B104 B108 B109 59.9(3)
B111 B108 B109 60.0(3)
B103 B108 B109 110.3(3)
B107 B108 B109 108.1(4)
B103 B107 B102 63.9(3)
B103 B107 B111 109.2(4)
B102 B107 B111 109.2(4)
B103 B107 B108 60.0(3)
B102 B107 B108 111.0(4)
B111 B107 B108 59.8(3)
B103 B107 B106 110.7(3)
B102 B107 B106 59.7(3)
B111 B107 B106 60.0(3)
B108 B107 B106 108.1(4)
B108 B111 B107 60.2(3)
B108 B111 B109 60.2(3)
B107 B111 B109 108.3(4)
B108 B111 B106 108.6(3)
B107 B111 B106 60.1(3)
B109 B111 B106 108.5(3)
B108 B111 B110 108.5(4)
B107 B111 B110 108.3(3)
B109 B111 B110 60.2(3)
B106 B111 B110 60.3(3)
C211 N2 C236 130.1(7)
C211 N2 C221 113.3(4)
C236 N2 C221 97.8(6)
C211 N2 C241 104.8(4)
C236 N2 C241 100.2(6)
C221 N2 C241 109.0(4)
C211 N2 C234 97.5(7)
C236 N2 C234 32.6(5)
C221 N2 C234 117.8(6)
C241 N2 C234 113.4(6)
C222 C221 N2 117.2(4)
N3 C300 C301 179.5(8)
N2 C211 C212 112.5(6)
C142 C141 N1 114.7(4)
N2 C236 C232 109.7(10)
C235 C234 N2 113.8(13)
B102 Ge1 B101 52.53(18)
B102 Ge1 B103 52.40(19)
B101 Ge1 B103 91.22(19)
B102 Ge1 B104 90.84(19)
B101 Ge1 B104 91.13(19)
B103 Ge1 B104 51.92(19)
B102 Ge1 B105 91.06(18)
B101 Ge1 B105 52.39(18)
B103 Ge1 B105 90.78(19)
B104 Ge1 B105 52.33(19)
B102 Ge1 Te1 127.41(12)
B101 Ge1 Te1 130.54(13)
B103 Ge1 Te1 129.52(13)
B104 Ge1 Te1 134.23(15)
B105 Ge1 Te1 135.05(14)
B106 B102 B107 60.5(3)
B106 B102 B103 106.6(3)
B107 B102 B103 58.0(3)
B106 B102 B101 58.2(3)
B107 B102 B101 106.7(3)
B103 B102 B101 108.0(3)
B106 B102 Ge1 113.7(3)
B107 B102 Ge1 113.6(3)
B103 B102 Ge1 63.9(2)
B101 B102 Ge1 63.8(2)
B107 B103 B108 60.3(3)
B107 B103 B104 106.7(3)
B108 B103 B104 58.2(3)
B107 B103 B102 58.0(3)
B108 B103 B102 106.5(3)
B104 B103 B102 108.3(3)
B107 B103 Ge1 113.5(3)
B108 B103 Ge1 113.8(3)
B104 B103 Ge1 64.2(2)
B102 B103 Ge1 63.7(2)
B109 B105 B110 60.7(3)
B109 B105 B101 106.8(3)
B110 B105 B101 58.0(2)
B109 B105 B104 58.2(3)
B110 B105 B104 106.7(4)
B101 B105 B104 107.9(3)
B109 B105 Ge1 113.6(3)
B110 B105 Ge1 113.3(3)
B101 B105 Ge1 63.61(19)
B104 B105 Ge1 63.8(2)
B108 B104 B109 60.3(3)
B108 B104 B103 58.5(3)
B109 B104 B103 106.8(4)
B108 B104 B105 106.4(4)
B109 B104 B105 57.7(3)
B103 B104 B105 108.1(3)
B108 B104 Ge1 113.8(3)
B109 B104 Ge1 113.3(3)
B103 B104 Ge1 63.9(2)
B105 B104 Ge1 63.8(2)
B110 B101 B106 60.6(3)
B110 B101 B105 57.9(3)
B106 B101 B105 106.4(3)
B110 B101 B102 106.4(3)
B106 B101 B102 57.8(2)
B105 B101 B102 107.8(3)
B110 B101 Ge1 113.5(3)
B106 B101 Ge1 113.2(3)
B105 B101 Ge1 64.0(2)
B102 B101 Ge1 63.7(2)

loop_
_geom_bond_atom_site_label_1
_geom_bond_atom_site_label_2
_geom_bond_distance
N1 C111 1.504(5)
N1 C131 1.509(5)
N1 C121 1.514(6)
N1 C141 1.516(5)
C131 C132 1.503(7)
B109 B105 1.764(7)
B109 B104 1.772(7)
B109 B111 1.777(8)
B109 B108 1.779(7)
B109 B110 1.783(7)
B110 B105 1.764(7)
B110 B101 1.766(6)
B110 B111 1.780(7)
B110 B106 1.786(7)
C121 C122 1.488(7)
B106 B102 1.766(6)
B106 B101 1.774(7)
B106 B111 1.778(7)
B106 B107 1.780(7)
B108 B104 1.769(8)
B108 B111 1.772(8)
B108 B103 1.775(6)
B108 B107 1.779(8)
B107 B103 1.768(7)
B107 B102 1.768(6)
B107 B111 1.776(7)
N2 C211 1.460(7)
N2 C236 1.495(12)
N2 C221 1.499(6)
N2 C241 1.582(7)
N2 C234 1.592(13)
C222 C221 1.465(7)
C300 N3 1.150(9)
C300 C301 1.430(10)
C211 C212 1.509(8)
C141 C142 1.494(7)
C232 C236 1.508(18)
C235 C234 1.463(16)
Te1 Ge1 2.4462(5)
Ge1 B102 2.119(5)
Ge1 B101 2.121(5)
Ge1 B103 2.122(5)
Ge1 B104 2.128(5)
Ge1 B105 2.128(5)
B102 B103 1.872(7)
B102 B101 1.876(7)
B103 B104 1.860(7)
B105 B101 1.875(7)
B105 B104 1.876(7)
